data_7714276
loop_
_publ_author_name
'Takao, Toshihiro'
'Shimogawa, Ryuichi'
'Fujita, Ryosuke'
'Egawa, Shu'

_publ_section_title
;
 Synthesis of Diruthenium \m-\h4-\a-Diimine Complex via Dehydrogenative
 Coupling of Cyclic Amines and Its Role in Dehydrogenative Oxidation of
 Pyrrolidine
;
_journal_name_full 'Dalton Transactions'
_journal_paper_doi 10.1039/D3DT03187J
_journal_year 2023
_chemical_formula_sum 'C44 H74 N2 Ru2'
_chemical_formula_weight 833.19
_space_group_crystal_system orthorhombic
_space_group_IT_number 61
_space_group_name_Hall '-P 2ac 2ab'
_space_group_name_H-M_alt 'P b c a'
_atom_sites_solution_hydrogens mixed
_audit_creation_method SHELXL-2018/3
_audit_update_record
;
2023-09-21 deposited with the CCDC.	2023-10-19 downloaded from the CCDC.
;
_cell_angle_alpha 90
_cell_angle_beta 90
_cell_angle_gamma 90
_cell_formula_units_Z 8
_cell_length_a 16.9579(4)
_cell_length_b 17.0098(5)
_cell_length_c 28.8179(8)
_cell_measurement_reflns_used 82416
_cell_measurement_temperature 143(2)
_cell_measurement_theta_max 27.471
_cell_measurement_theta_min 3.034
_cell_volume 8312.5(4)
_computing_cell_refinement 'RAPID AUTO (Rigaku, 2015)'
_computing_data_collection 'RAPID AUTO (Rigaku, 2015)'
_computing_data_reduction 'RAPID AUTO (Rigaku, 2015)'
_computing_molecular_graphics 'ORTEX (P.McArdle, 1995)'
_computing_publication_material 'SHELXL-2014/7 (Sheldrick, 2014)'
_computing_structure_refinement 'SHELXL-2018/3 (Sheldrick, 2018)'
_computing_structure_solution 'SHELXT-2014/5 (Sheldrick, 2014)'
_diffrn_ambient_temperature 143(2)
_diffrn_detector_area_resol_mean 10
_diffrn_measured_fraction_theta_full 0.997
_diffrn_measured_fraction_theta_max 0.996
_diffrn_measurement_device_type 'Rigaku R-AXIS RAPID Imaging Plate'
_diffrn_measurement_method \w
_diffrn_radiation_type MoK\a
_diffrn_radiation_wavelength 0.71069
_diffrn_reflns_av_R_equivalents 0.0623
_diffrn_reflns_av_unetI/netI 0.0328
_diffrn_reflns_Laue_measured_fraction_full 0.997
_diffrn_reflns_Laue_measured_fraction_max 0.996
_diffrn_reflns_limit_h_max 21
_diffrn_reflns_limit_h_min -21
_diffrn_reflns_limit_k_max 18
_diffrn_reflns_limit_k_min -22
_diffrn_reflns_limit_l_max 37
_diffrn_reflns_limit_l_min -37
_diffrn_reflns_number 78815
_diffrn_reflns_point_group_measured_fraction_full 0.997
_diffrn_reflns_point_group_measured_fraction_max 0.996
_diffrn_reflns_theta_full 25.240
_diffrn_reflns_theta_max 27.471
_diffrn_reflns_theta_min 3.034
_diffrn_source 'Rigaku Rotating Anode Ultrax18'
_exptl_absorpt_coefficient_mu 0.758
_exptl_absorpt_correction_T_max 1.0000
_exptl_absorpt_correction_T_min 0.5701
_exptl_absorpt_correction_type multi-scan
_exptl_absorpt_process_details 'ABSCOR (Rigaku, 1995)'
_exptl_crystal_colour orange
_exptl_crystal_density_diffrn 1.332
_exptl_crystal_density_meas ?
_exptl_crystal_description block
_exptl_crystal_F_000 3520
_exptl_crystal_size_max 0.321
_exptl_crystal_size_mid 0.171
_exptl_crystal_size_min 0.125
_refine_diff_density_max 1.201
_refine_diff_density_min -0.926
_refine_diff_density_rms 0.079
_refine_ls_extinction_method none
_refine_ls_goodness_of_fit_ref 1.022
_refine_ls_hydrogen_treatment mixed
_refine_ls_matrix_type full
_refine_ls_number_parameters 483
_refine_ls_number_reflns 9473
_refine_ls_number_restraints 0
_refine_ls_restrained_S_all 1.022
_refine_ls_R_factor_all 0.0487
_refine_ls_R_factor_gt 0.0358
_refine_ls_shift/su_max 0.001
_refine_ls_shift/su_mean 0.000
_refine_ls_structure_factor_coef Fsqd
_refine_ls_weighting_details 'w=1/[\s^2^(Fo^2^)+(0.0358P)^2^+12.5071P] where P=(Fo^2^+2Fc^2^)/3'
_refine_ls_weighting_scheme calc
_refine_ls_wR_factor_gt 0.0819
_refine_ls_wR_factor_ref 0.0870
_reflns_Friedel_coverage 0.000
_reflns_number_gt 7749
_reflns_number_total 9473
_reflns_threshold_expression 'I > 2\s(I)'
_cod_data_source_file d3dt03187j5.cif
_cod_data_source_block 5b
_cod_depositor_comments
;
The following automatic conversions were performed:

data item '_exptl_crystal_density_meas' value 'not measured' was
changed to '?' -- the value is perceived as not measured.

Automatic conversion script
Id: cif_fix_values 8170 2020-07-09 18:12:32Z antanas 
;
_cod_database_code 7714276
_shelx_shelxl_version_number 2018/3
_shelx_space_group_comment
;
The symmetry employed for this shelxl refinement is uniquely defined
by the following loop, which should always be used as a source of
symmetry information in preference to the above space-group names.
They are only intended as comments.
;
_shelx_estimated_absorpt_t_min 0.793
_shelx_estimated_absorpt_t_max 0.911

loop_
_space_group_symop_operation_xyz
'x, y, z'
'-x+1/2, -y, z+1/2'
'-x, y+1/2, -z+1/2'
'x+1/2, -y+1/2, -z'
'-x, -y, -z'
'x-1/2, y, -z-1/2'
'x, -y-1/2, z-1/2'
'-x-1/2, y-1/2, z'

loop_
_atom_site_label
_atom_site_type_symbol
_atom_site_fract_x
_atom_site_fract_y
_atom_site_fract_z
_atom_site_U_iso_or_equiv
_atom_site_adp_type
_atom_site_occupancy
_atom_site_site_symmetry_order
_atom_site_calc_flag
_atom_site_refinement_flags_posn
_atom_site_refinement_flags_adp
_atom_site_refinement_flags_occupancy
_atom_site_disorder_assembly
_atom_site_disorder_group
Ru1 Ru 0.46667(2) 0.25281(2) 0.42391(2) 0.02070(6) Uani 1 1 d . . . . .
Ru2 Ru 0.54681(2) 0.27232(2) 0.33474(2) 0.01951(6) Uani 1 1 d . . . . .
N1 N 0.57580(13) 0.29994(14) 0.40774(8) 0.0248(5) Uani 1 1 d . . . . .
N2 N 0.44745(13) 0.33106(14) 0.37101(8) 0.0260(5) Uani 1 1 d . . . . .
C1 C 0.57813(18) 0.36819(17) 0.38129(10) 0.0295(6) Uani 1 1 d . . . . .
C2 C 0.6471(2) 0.4254(2) 0.38078(13) 0.0423(8) Uani 1 1 d . . . . .
H2A H 0.657(2) 0.449(2) 0.3468(14) 0.054(11) Uiso 1 1 d . . . . .
H2B H 0.633(3) 0.480(3) 0.4007(18) 0.101(17) Uiso 1 1 d . . . . .
C3 C 0.7248(4) 0.3875(5) 0.4007(3) 0.046(2) Uani 0.616(13) 1 d . . P A 1
H3A H 0.749462 0.353498 0.376928 0.055 Uiso 0.616(13) 1 calc R U P A 1
H3B H 0.762782 0.429305 0.409153 0.055 Uiso 0.616(13) 1 calc R U P A 1
C4 C 0.7039(4) 0.3387(4) 0.4437(3) 0.044(2) Uani 0.616(13) 1 d . . P A 1
H4A H 0.752545 0.316540 0.457474 0.053 Uiso 0.616(13) 1 calc R U P A 1
H4B H 0.678323 0.372643 0.467200 0.053 Uiso 0.616(13) 1 calc R U P A 1
C3A C 0.7058(8) 0.4110(8) 0.4139(5) 0.049(4) Uiso 0.384(13) 1 d . . P A 2
H3A1 H 0.687550 0.427598 0.445002 0.059 Uiso 0.384(13) 1 calc R U P A 2
H3A2 H 0.754122 0.441031 0.406137 0.059 Uiso 0.384(13) 1 calc R U P A 2
C4A C 0.7230(5) 0.3243(7) 0.4136(5) 0.045(3) Uani 0.384(13) 1 d . . P A 2
H4A1 H 0.768599 0.313548 0.434026 0.054 Uiso 0.384(13) 1 calc R U P A 2
H4A2 H 0.737283 0.307922 0.381720 0.054 Uiso 0.384(13) 1 calc R U P A 2
C5 C 0.65039(18) 0.2749(2) 0.43048(12) 0.0420(8) Uani 1 1 d . . . . .
C6 C 0.50455(18) 0.38567(18) 0.36067(11) 0.0303(6) Uani 1 1 d . . . . .
C7 C 0.4824(3) 0.4647(2) 0.34006(15) 0.0584(12) Uani 1 1 d . . . . .
C8 C 0.4082(3) 0.4918(3) 0.3655(2) 0.0447(18) Uani 0.678(10) 1 d . . P . .
C8A C 0.4144(7) 0.4810(6) 0.3247(4) 0.041(4) Uani 0.322(10) 1 d . . P . .
C9 C 0.3431(2) 0.4335(2) 0.36192(15) 0.0566(11) Uani 1 1 d . . . . .
C10 C 0.36991(17) 0.35029(18) 0.35049(11) 0.0322(7) Uani 1 1 d . . . . .
H10A H 0.330149 0.312504 0.362114 0.039 Uiso 1 1 calc R U . . .
H10B H 0.373057 0.344305 0.316366 0.039 Uiso 1 1 calc R U . . .
C11 C 0.37251(16) 0.16770(17) 0.43826(10) 0.0264(6) Uani 1 1 d . . . . .
C12 C 0.35555(17) 0.24147(18) 0.45839(10) 0.0288(6) Uani 1 1 d . . . . .
H12 H 0.310560 0.272395 0.451129 0.035 Uiso 1 1 calc R U . . .
C13 C 0.41547(17) 0.26379(18) 0.49146(9) 0.0283(6) Uani 1 1 d . . . . .
C14 C 0.47148(16) 0.19764(17) 0.49299(9) 0.0269(6) Uani 1 1 d . . . . .
C15 C 0.44441(16) 0.14210(17) 0.45931(10) 0.0262(6) Uani 1 1 d . . . . .
H15 H 0.470754 0.094438 0.451898 0.031 Uiso 1 1 calc R U . . .
C16 C 0.31758(17) 0.11614(19) 0.40984(11) 0.0335(7) Uani 1 1 d . . . . .
C17 C 0.2617(2) 0.1641(2) 0.37939(13) 0.0486(9) Uani 1 1 d . . . . .
H17A H 0.223172 0.128980 0.364800 0.073 Uiso 1 1 calc R U . . .
H17B H 0.291975 0.191324 0.355287 0.073 Uiso 1 1 calc R U . . .
H17C H 0.233961 0.202918 0.398549 0.073 Uiso 1 1 calc R U . . .
C18 C 0.2681(2) 0.0696(3) 0.44504(14) 0.0567(11) Uani 1 1 d . . . . .
H18A H 0.233558 0.032898 0.428482 0.085 Uiso 1 1 calc R U . . .
H18B H 0.236007 0.106044 0.463379 0.085 Uiso 1 1 calc R U . . .
H18C H 0.303215 0.040114 0.465706 0.085 Uiso 1 1 calc R U . . .
C19 C 0.3640(2) 0.0596(2) 0.37900(12) 0.0425(8) Uani 1 1 d . . . . .
H19A H 0.327387 0.030457 0.359071 0.064 Uiso 1 1 calc R U . . .
H19B H 0.393402 0.022593 0.398482 0.064 Uiso 1 1 calc R U . . .
H19C H 0.400887 0.089460 0.359665 0.064 Uiso 1 1 calc R U . . .
C20 C 0.4106(2) 0.3411(2) 0.51929(11) 0.0428(8) Uani 1 1 d . . . . .
C21 C 0.3961(3) 0.3248(3) 0.57070(12) 0.0571(11) Uani 1 1 d . . . . .
H21A H 0.443884 0.302579 0.584597 0.086 Uiso 1 1 calc R U . . .
H21B H 0.352509 0.287371 0.574007 0.086 Uiso 1 1 calc R U . . .
H21C H 0.382556 0.374015 0.586488 0.086 Uiso 1 1 calc R U . . .
C22 C 0.3402(3) 0.3898(3) 0.50203(16) 0.0761(15) Uani 1 1 d . . . . .
H22A H 0.344880 0.397927 0.468472 0.114 Uiso 1 1 calc R U . . .
H22B H 0.339809 0.440820 0.517808 0.114 Uiso 1 1 calc R U . . .
H22C H 0.291078 0.361716 0.508780 0.114 Uiso 1 1 calc R U . . .
C23 C 0.4843(3) 0.3924(2) 0.51279(14) 0.0617(12) Uani 1 1 d . . . . .
H23A H 0.488664 0.408159 0.480181 0.093 Uiso 1 1 calc R U . . .
H23B H 0.531272 0.362400 0.521723 0.093 Uiso 1 1 calc R U . . .
H23C H 0.480077 0.439367 0.532325 0.093 Uiso 1 1 calc R U . . .
C24 C 0.53194(19) 0.1694(2) 0.52944(11) 0.0367(7) Uani 1 1 d . . . . .
C25 C 0.4836(2) 0.1290(2) 0.56861(12) 0.0527(10) Uani 1 1 d . . . . .
H25A H 0.451666 0.086506 0.555333 0.079 Uiso 1 1 calc R U . . .
H25B H 0.448876 0.167704 0.583335 0.079 Uiso 1 1 calc R U . . .
H25C H 0.519671 0.107189 0.591849 0.079 Uiso 1 1 calc R U . . .
C26 C 0.5851(2) 0.2319(2) 0.55188(12) 0.0478(9) Uani 1 1 d . . . . .
H26A H 0.621933 0.206386 0.573327 0.072 Uiso 1 1 calc R U . . .
H26B H 0.552451 0.269620 0.568956 0.072 Uiso 1 1 calc R U . . .
H26C H 0.614765 0.259492 0.527682 0.072 Uiso 1 1 calc R U . . .
C27 C 0.5872(2) 0.1068(2) 0.50911(14) 0.0483(9) Uani 1 1 d . . . . .
H27A H 0.556711 0.059911 0.500949 0.073 Uiso 1 1 calc R U . . .
H27B H 0.627413 0.092945 0.532138 0.073 Uiso 1 1 calc R U . . .
H27C H 0.612926 0.127706 0.481244 0.073 Uiso 1 1 calc R U . . .
C28 C 0.60844(15) 0.16278(17) 0.31088(10) 0.0245(6) Uani 1 1 d . . . . .
C29 C 0.64589(15) 0.23140(17) 0.29282(9) 0.0244(6) Uani 1 1 d . . . . .
H29 H 0.698692 0.246450 0.299320 0.029 Uiso 1 1 calc R U . . .
C30 C 0.59292(16) 0.27463(17) 0.26347(9) 0.0239(6) Uani 1 1 d . . . . .
C31 C 0.51809(16) 0.23151(17) 0.26403(9) 0.0244(6) Uani 1 1 d . . . . .
C32 C 0.53037(16) 0.16454(17) 0.29386(10) 0.0256(6) Uani 1 1 d . . . . .
H32 H 0.491121 0.126619 0.301105 0.031 Uiso 1 1 calc R U . . .
C33 C 0.64683(17) 0.09290(18) 0.33499(11) 0.0321(7) Uani 1 1 d . . . . .
C34 C 0.7291(2) 0.1126(2) 0.35242(17) 0.0615(12) Uani 1 1 d . . . . .
H34A H 0.752126 0.066188 0.367340 0.092 Uiso 1 1 calc R U . . .
H34B H 0.725947 0.155661 0.374924 0.092 Uiso 1 1 calc R U . . .
H34C H 0.762255 0.128603 0.326217 0.092 Uiso 1 1 calc R U . . .
C35 C 0.6549(3) 0.0282(2) 0.29853(17) 0.0706(14) Uani 1 1 d . . . . .
H35A H 0.679273 -0.018220 0.312642 0.106 Uiso 1 1 calc R U . . .
H35B H 0.688073 0.047053 0.272986 0.106 Uiso 1 1 calc R U . . .
H35C H 0.602634 0.014409 0.286583 0.106 Uiso 1 1 calc R U . . .
C36 C 0.5969(2) 0.0642(2) 0.37508(15) 0.0573(11) Uani 1 1 d . . . . .
H36A H 0.625340 0.023042 0.391951 0.086 Uiso 1 1 calc R U . . .
H36B H 0.547141 0.042934 0.363167 0.086 Uiso 1 1 calc R U . . .
H36C H 0.585785 0.108173 0.396090 0.086 Uiso 1 1 calc R U . . .
C37 C 0.62334(17) 0.34383(18) 0.23361(10) 0.0306(6) Uani 1 1 d . . . . .
C38 C 0.6268(2) 0.3177(2) 0.18250(11) 0.0432(8) Uani 1 1 d . . . . .
H38A H 0.655799 0.268002 0.180187 0.065 Uiso 1 1 calc R U . . .
H38B H 0.653611 0.358012 0.164075 0.065 Uiso 1 1 calc R U . . .
H38C H 0.573057 0.310309 0.170719 0.065 Uiso 1 1 calc R U . . .
C39 C 0.70843(19) 0.3640(2) 0.24749(13) 0.0439(8) Uani 1 1 d . . . . .
H39A H 0.742879 0.319264 0.240461 0.066 Uiso 1 1 calc R U . . .
H39B H 0.710538 0.375304 0.280804 0.066 Uiso 1 1 calc R U . . .
H39C H 0.726150 0.410161 0.230048 0.066 Uiso 1 1 calc R U . . .
C40 C 0.5764(2) 0.4200(2) 0.23845(13) 0.0461(9) Uani 1 1 d . . . . .
H40A H 0.520279 0.409160 0.233299 0.069 Uiso 1 1 calc R U . . .
H40B H 0.594899 0.458176 0.215446 0.069 Uiso 1 1 calc R U . . .
H40C H 0.583763 0.441451 0.269700 0.069 Uiso 1 1 calc R U . . .
C41 C 0.44466(17) 0.23029(19) 0.23277(10) 0.0292(6) Uani 1 1 d . . . . .
C42 C 0.41679(19) 0.3091(2) 0.21343(11) 0.0396(8) Uani 1 1 d . . . . .
H42A H 0.369191 0.301133 0.194739 0.059 Uiso 1 1 calc R U . . .
H42B H 0.458353 0.331932 0.194007 0.059 Uiso 1 1 calc R U . . .
H42C H 0.404958 0.344950 0.239146 0.059 Uiso 1 1 calc R U . . .
C43 C 0.37480(17) 0.1934(2) 0.25962(12) 0.0381(7) Uani 1 1 d . . . . .
H43A H 0.326520 0.198329 0.241162 0.057 Uiso 1 1 calc R U . . .
H43B H 0.367959 0.220823 0.289256 0.057 Uiso 1 1 calc R U . . .
H43C H 0.385701 0.137686 0.265447 0.057 Uiso 1 1 calc R U . . .
C44 C 0.4638(2) 0.1746(2) 0.19176(12) 0.0480(9) Uani 1 1 d . . . . .
H44A H 0.416481 0.167244 0.172745 0.072 Uiso 1 1 calc R U . . .
H44B H 0.481342 0.123690 0.203829 0.072 Uiso 1 1 calc R U . . .
H44C H 0.505747 0.197771 0.172754 0.072 Uiso 1 1 calc R U . . .

loop_
_atom_site_aniso_label
_atom_site_aniso_U_11
_atom_site_aniso_U_22
_atom_site_aniso_U_33
_atom_site_aniso_U_23
_atom_site_aniso_U_13
_atom_site_aniso_U_12
Ru1 0.02125(11) 0.02275(12) 0.01810(10) 0.00119(8) 0.00105(8) 0.00122(8)
Ru2 0.01684(10) 0.02445(12) 0.01724(10) 0.00135(8) 0.00010(8) 0.00217(8)
N1 0.0256(12) 0.0248(12) 0.0242(11) 0.0006(10) -0.0056(9) -0.0048(9)
N2 0.0261(12) 0.0226(12) 0.0294(12) 0.0011(10) -0.0013(10) 0.0057(9)
C1 0.0353(16) 0.0248(15) 0.0284(15) -0.0025(12) 0.0020(12) -0.0037(12)
C2 0.044(2) 0.039(2) 0.044(2) -0.0006(16) 0.0013(16) -0.0150(16)
C3 0.024(3) 0.052(5) 0.060(5) 0.010(4) -0.003(3) -0.018(3)
C4 0.039(3) 0.051(4) 0.043(5) -0.004(3) -0.018(3) -0.012(3)
C4A 0.023(4) 0.062(8) 0.049(8) -0.007(5) -0.009(4) 0.003(4)
C5 0.0259(15) 0.052(2) 0.049(2) 0.0127(17) -0.0171(14) -0.0086(14)
C6 0.0340(16) 0.0246(15) 0.0322(16) 0.0014(12) 0.0059(13) 0.0044(12)
C7 0.075(3) 0.035(2) 0.066(3) 0.0221(18) 0.035(2) 0.0263(19)
C8 0.052(3) 0.028(3) 0.054(4) -0.005(2) 0.003(3) 0.017(2)
C8A 0.050(7) 0.030(6) 0.043(7) 0.014(5) 0.003(5) 0.024(5)
C9 0.054(2) 0.046(2) 0.070(3) -0.022(2) -0.022(2) 0.0274(18)
C10 0.0276(15) 0.0310(16) 0.0379(17) 0.0024(13) -0.0057(13) 0.0103(12)
C11 0.0243(14) 0.0275(15) 0.0275(14) 0.0040(12) 0.0039(11) -0.0053(11)
C12 0.0256(14) 0.0348(17) 0.0262(14) 0.0046(12) 0.0073(11) 0.0024(12)
C13 0.0348(15) 0.0316(16) 0.0185(13) 0.0014(11) 0.0078(11) -0.0017(12)
C14 0.0302(14) 0.0296(15) 0.0207(13) 0.0050(11) 0.0000(11) -0.0045(11)
C15 0.0273(14) 0.0231(14) 0.0281(14) 0.0031(11) -0.0010(12) -0.0035(11)
C16 0.0249(15) 0.0404(18) 0.0352(16) -0.0025(14) -0.0021(13) -0.0072(13)
C17 0.0382(19) 0.059(2) 0.049(2) -0.0044(18) -0.0128(16) -0.0004(17)
C18 0.043(2) 0.071(3) 0.056(2) 0.004(2) -0.0002(18) -0.0322(19)
C19 0.0382(18) 0.041(2) 0.048(2) -0.0148(16) -0.0055(16) -0.0066(15)
C20 0.064(2) 0.0345(19) 0.0294(17) -0.0079(14) 0.0054(16) 0.0045(16)
C21 0.077(3) 0.062(3) 0.0324(19) -0.0134(18) 0.0126(19) 0.002(2)
C22 0.111(4) 0.062(3) 0.055(3) -0.025(2) -0.010(3) 0.047(3)
C23 0.101(3) 0.035(2) 0.050(2) -0.0091(18) 0.002(2) -0.019(2)
C24 0.0421(18) 0.0393(18) 0.0288(16) 0.0084(13) -0.0088(14) -0.0090(14)
C25 0.064(2) 0.056(2) 0.037(2) 0.0243(17) -0.0071(18) -0.0127(19)
C26 0.053(2) 0.053(2) 0.0375(19) 0.0054(16) -0.0121(16) -0.0156(17)
C27 0.044(2) 0.043(2) 0.059(2) 0.0084(18) -0.0178(17) 0.0020(16)
C28 0.0207(13) 0.0269(15) 0.0259(14) -0.0022(11) 0.0015(11) 0.0048(11)
C29 0.0179(12) 0.0290(15) 0.0263(13) -0.0023(11) 0.0038(10) 0.0032(10)
C30 0.0256(13) 0.0289(15) 0.0172(12) -0.0020(11) 0.0039(10) 0.0028(11)
C31 0.0241(13) 0.0293(15) 0.0198(13) -0.0034(11) 0.0003(10) 0.0040(11)
C32 0.0225(13) 0.0255(14) 0.0287(14) 0.0002(11) 0.0032(11) 0.0020(11)
C33 0.0247(14) 0.0296(16) 0.0420(17) 0.0059(14) 0.0015(13) 0.0068(12)
C34 0.038(2) 0.048(2) 0.098(3) 0.026(2) -0.022(2) 0.0059(17)
C35 0.089(3) 0.042(2) 0.081(3) -0.014(2) -0.010(3) 0.035(2)
C36 0.043(2) 0.056(2) 0.073(3) 0.038(2) 0.0159(19) 0.0162(18)
C37 0.0300(15) 0.0350(17) 0.0267(15) 0.0057(12) 0.0055(12) 0.0013(12)
C38 0.0442(19) 0.061(2) 0.0246(15) 0.0086(15) 0.0091(14) 0.0024(16)
C39 0.0398(18) 0.044(2) 0.048(2) 0.0106(17) 0.0057(16) -0.0095(15)
C40 0.054(2) 0.0358(19) 0.048(2) 0.0122(16) 0.0102(17) 0.0074(16)
C41 0.0280(14) 0.0361(17) 0.0236(14) -0.0044(12) -0.0052(11) 0.0036(12)
C42 0.0318(16) 0.055(2) 0.0326(17) 0.0054(15) -0.0036(13) 0.0076(15)
C43 0.0273(15) 0.0440(19) 0.0431(19) -0.0043(15) -0.0091(14) 0.0009(13)
C44 0.046(2) 0.064(3) 0.0339(18) -0.0216(17) -0.0087(15) 0.0048(18)

loop_
_atom_type_symbol
_atom_type_description
_atom_type_scat_dispersion_real
_atom_type_scat_dispersion_imag
_atom_type_scat_source
C C 0.0033 0.0016 'International Tables Vol C Tables 4.2.6.8 and 6.1.1.4'
H H 0.0000 0.0000 'International Tables Vol C Tables 4.2.6.8 and 6.1.1.4'
N N 0.0061 0.0033 'International Tables Vol C Tables 4.2.6.8 and 6.1.1.4'
Ru Ru -1.2594 0.8363 'International Tables Vol C Tables 4.2.6.8 and 6.1.1.4'

loop_
_geom_angle_atom_site_label_1
_geom_angle_atom_site_label_2
_geom_angle_atom_site_label_3
_geom_angle
_geom_angle_site_symmetry_1
_geom_angle_site_symmetry_3
_geom_angle_publ_flag
N2 Ru1 N1 73.93(9) . . ?
N2 Ru1 C12 105.31(10) . . ?
N1 Ru1 C12 157.99(11) . . ?
N2 Ru1 C13 123.74(10) . . ?
N1 Ru1 C13 122.27(10) . . ?
C12 Ru1 C13 39.44(11) . . ?
N2 Ru1 C15 152.07(10) . . ?
N1 Ru1 C15 126.59(10) . . ?
C12 Ru1 C15 63.33(11) . . ?
C13 Ru1 C15 65.06(11) . . ?
N2 Ru1 C11 116.92(10) . . ?
N1 Ru1 C11 161.50(10) . . ?
C12 Ru1 C11 38.01(11) . . ?
C13 Ru1 C11 65.85(11) . . ?
C15 Ru1 C11 38.20(10) . . ?
N2 Ru1 C14 162.71(10) . . ?
N1 Ru1 C14 109.60(10) . . ?
C12 Ru1 C14 64.80(11) . . ?
C13 Ru1 C14 39.63(11) . . ?
C15 Ru1 C14 38.13(10) . . ?
C11 Ru1 C14 64.88(10) . . ?
N2 Ru1 Ru2 49.23(6) . . ?
N1 Ru1 Ru2 48.93(6) . . ?
C12 Ru1 Ru2 145.83(8) . . ?
C13 Ru1 Ru2 167.86(8) . . ?
C15 Ru1 Ru2 126.21(8) . . ?
C11 Ru1 Ru2 125.33(8) . . ?
C14 Ru1 Ru2 145.59(8) . . ?
C1 Ru2 C29 113.08(11) . . ?
C1 Ru2 C6 37.78(11) . . ?
C29 Ru2 C6 136.20(11) . . ?
C1 Ru2 C32 170.51(11) . . ?
C29 Ru2 C32 62.29(10) . . ?
C6 Ru2 C32 151.25(11) . . ?
C1 Ru2 C30 118.40(11) . . ?
C29 Ru2 C30 38.27(10) . . ?
C6 Ru2 C30 114.82(11) . . ?
C32 Ru2 C30 63.84(10) . . ?
C1 Ru2 C31 149.12(11) . . ?
C29 Ru2 C31 63.81(10) . . ?
C6 Ru2 C31 121.34(11) . . ?
C32 Ru2 C31 38.23(10) . . ?
C30 Ru2 C31 38.87(10) . . ?
C1 Ru2 N1 36.90(10) . . ?
C29 Ru2 N1 115.03(9) . . ?
C6 Ru2 N1 63.94(10) . . ?
C32 Ru2 N1 135.71(10) . . ?
C30 Ru2 N1 143.73(9) . . ?
C31 Ru2 N1 173.93(10) . . ?
C1 Ru2 N2 63.77(10) . . ?
C29 Ru2 N2 171.09(10) . . ?
C6 Ru2 N2 36.32(10) . . ?
C32 Ru2 N2 122.11(9) . . ?
C30 Ru2 N2 134.57(9) . . ?
C31 Ru2 N2 114.12(9) . . ?
N1 Ru2 N2 67.99(9) . . ?
C1 Ru2 C28 134.18(11) . . ?
C29 Ru2 C28 37.58(10) . . ?
C6 Ru2 C28 171.32(11) . . ?
C32 Ru2 C28 37.06(10) . . ?
C30 Ru2 C28 64.09(10) . . ?
C31 Ru2 C28 63.82(10) . . ?
N1 Ru2 C28 111.37(9) . . ?
N2 Ru2 C28 150.60(10) . . ?
C1 Ru2 Ru1 69.94(8) . . ?
C29 Ru2 Ru1 143.83(7) . . ?
C6 Ru2 Ru1 69.38(8) . . ?
C32 Ru2 Ru1 108.50(7) . . ?
C30 Ru2 Ru1 171.10(7) . . ?
C31 Ru2 Ru1 132.27(7) . . ?
N1 Ru2 Ru1 44.90(6) . . ?
N2 Ru2 Ru1 44.36(6) . . ?
C28 Ru2 Ru1 113.03(7) . . ?
C1 N1 C5 117.2(2) . . ?
C1 N1 Ru1 118.19(19) . . ?
C5 N1 Ru1 123.41(19) . . ?
C1 N1 Ru2 70.24(15) . . ?
C5 N1 Ru2 123.2(2) . . ?
Ru1 N1 Ru2 86.17(8) . . ?
C6 N2 C10 113.0(2) . . ?
C6 N2 Ru1 119.22(19) . . ?
C10 N2 Ru1 125.64(19) . . ?
C6 N2 Ru2 70.58(15) . . ?
C10 N2 Ru2 125.88(19) . . ?
Ru1 N2 Ru2 86.41(8) . . ?
N1 C1 C6 112.4(3) . . ?
N1 C1 C2 124.1(3) . . ?
C6 C1 C2 122.7(3) . . ?
N1 C1 Ru2 72.86(16) . . ?
C6 C1 Ru2 71.54(17) . . ?
C2 C1 Ru2 131.3(2) . . ?
C3A C2 C1 115.4(6) . . ?
C1 C2 C3 112.2(4) . . ?
C3A C2 H2A 125(2) . . ?
C1 C2 H2A 111(2) . . ?
C3 C2 H2A 111(2) . . ?
C3A C2 H2B 87(3) . . ?
C1 C2 H2B 111(3) . . ?
C3 C2 H2B 109(3) . . ?
H2A C2 H2B 101(3) . . ?
C4 C3 C2 108.9(6) . . ?
C4 C3 H3A 109.9 . . ?
C2 C3 H3A 109.9 . . ?
C4 C3 H3B 109.9 . . ?
C2 C3 H3B 109.9 . . ?
H3A C3 H3B 108.3 . . ?
C5 C4 C3 109.5(6) . . ?
C5 C4 H4A 109.8 . . ?
C3 C4 H4A 109.8 . . ?
C5 C4 H4B 109.8 . . ?
C3 C4 H4B 109.8 . . ?
H4A C4 H4B 108.2 . . ?
C2 C3A C4A 107.7(10) . . ?
C2 C3A H3A1 110.2 . . ?
C4A C3A H3A1 110.2 . . ?
C2 C3A H3A2 110.2 . . ?
C4A C3A H3A2 110.2 . . ?
H3A1 C3A H3A2 108.5 . . ?
C3A C4A C5 111.9(10) . . ?
C3A C4A H4A1 109.2 . . ?
C5 C4A H4A1 109.2 . . ?
C3A C4A H4A2 109.2 . . ?
C5 C4A H4A2 109.2 . . ?
H4A1 C4A H4A2 107.9 . . ?
C4 C5 N1 115.4(4) . . ?
N1 C5 C4A 112.2(4) . . ?
N2 C6 C1 112.9(3) . . ?
N2 C6 C7 120.7(3) . . ?
C1 C6 C7 124.7(3) . . ?
N2 C6 Ru2 73.10(16) . . ?
C1 C6 Ru2 70.68(17) . . ?
C7 C6 Ru2 136.7(2) . . ?
C8A C7 C6 123.7(6) . . ?
C8A C7 C8 49.5(5) . . ?
C6 C7 C8 106.4(3) . . ?
C8A C8 C9 83.9(7) . . ?
C8A C8 C7 53.8(6) . . ?
C9 C8 C7 112.2(4) . . ?
C8 C8A C7 76.7(7) . . ?
C8 C8A C9 55.0(5) . . ?
C7 C8A C9 107.8(7) . . ?
C8 C9 C10 114.4(3) . . ?
C8 C9 C8A 41.1(4) . . ?
C10 C9 C8A 95.0(4) . . ?
N2 C10 C9 112.6(3) . . ?
N2 C10 H10A 109.1 . . ?
C9 C10 H10A 109.1 . . ?
N2 C10 H10B 109.1 . . ?
C9 C10 H10B 109.1 . . ?
H10A C10 H10B 107.8 . . ?
C12 C11 C15 105.7(3) . . ?
C12 C11 C16 127.6(3) . . ?
C15 C11 C16 125.2(3) . . ?
C12 C11 Ru1 68.86(16) . . ?
C15 C11 Ru1 70.15(15) . . ?
C16 C11 Ru1 136.5(2) . . ?
C11 C12 C13 111.2(3) . . ?
C11 C12 Ru1 73.13(16) . . ?
C13 C12 Ru1 70.29(15) . . ?
C11 C12 H12 124.4 . . ?
C13 C12 H12 124.4 . . ?
Ru1 C12 H12 123.7 . . ?
C12 C13 C14 105.8(2) . . ?
C12 C13 C20 122.0(3) . . ?
C14 C13 C20 132.1(3) . . ?
C12 C13 Ru1 70.26(15) . . ?
C14 C13 Ru1 72.49(15) . . ?
C20 C13 Ru1 124.7(2) . . ?
C15 C14 C13 106.1(2) . . ?
C15 C14 C24 118.0(3) . . ?
C13 C14 C24 133.3(3) . . ?
C15 C14 Ru1 69.89(15) . . ?
C13 C14 Ru1 67.88(15) . . ?
C24 C14 Ru1 140.5(2) . . ?
C11 C15 C14 111.1(3) . . ?
C11 C15 Ru1 71.65(16) . . ?
C14 C15 Ru1 71.98(16) . . ?
C11 C15 H15 124.4 . . ?
C14 C15 H15 124.4 . . ?
Ru1 C15 H15 123.5 . . ?
C11 C16 C19 111.2(2) . . ?
C11 C16 C17 112.4(3) . . ?
C19 C16 C17 108.8(3) . . ?
C11 C16 C18 106.0(3) . . ?
C19 C16 C18 109.9(3) . . ?
C17 C16 C18 108.4(3) . . ?
C16 C17 H17A 109.5 . . ?
C16 C17 H17B 109.5 . . ?
H17A C17 H17B 109.5 . . ?
C16 C17 H17C 109.5 . . ?
H17A C17 H17C 109.5 . . ?
H17B C17 H17C 109.5 . . ?
C16 C18 H18A 109.5 . . ?
C16 C18 H18B 109.5 . . ?
H18A C18 H18B 109.5 . . ?
C16 C18 H18C 109.5 . . ?
H18A C18 H18C 109.5 . . ?
H18B C18 H18C 109.5 . . ?
C16 C19 H19A 109.5 . . ?
C16 C19 H19B 109.5 . . ?
H19A C19 H19B 109.5 . . ?
C16 C19 H19C 109.5 . . ?
H19A C19 H19C 109.5 . . ?
H19B C19 H19C 109.5 . . ?
C21 C20 C22 106.7(3) . . ?
C21 C20 C23 110.6(3) . . ?
C22 C20 C23 106.6(4) . . ?
C21 C20 C13 111.0(3) . . ?
C22 C20 C13 109.5(3) . . ?
C23 C20 C13 112.1(3) . . ?
C20 C21 H21A 109.5 . . ?
C20 C21 H21B 109.5 . . ?
H21A C21 H21B 109.5 . . ?
C20 C21 H21C 109.5 . . ?
H21A C21 H21C 109.5 . . ?
H21B C21 H21C 109.5 . . ?
C20 C22 H22A 109.5 . . ?
C20 C22 H22B 109.5 . . ?
H22A C22 H22B 109.5 . . ?
C20 C22 H22C 109.5 . . ?
H22A C22 H22C 109.5 . . ?
H22B C22 H22C 109.5 . . ?
C20 C23 H23A 109.5 . . ?
C20 C23 H23B 109.5 . . ?
H23A C23 H23B 109.5 . . ?
C20 C23 H23C 109.5 . . ?
H23A C23 H23C 109.5 . . ?
H23B C23 H23C 109.5 . . ?
C27 C24 C26 106.4(3) . . ?
C27 C24 C14 111.2(3) . . ?
C26 C24 C14 117.4(3) . . ?
C27 C24 C25 107.0(3) . . ?
C26 C24 C25 108.0(3) . . ?
C14 C24 C25 106.3(3) . . ?
C24 C25 H25A 109.5 . . ?
C24 C25 H25B 109.5 . . ?
H25A C25 H25B 109.5 . . ?
C24 C25 H25C 109.5 . . ?
H25A C25 H25C 109.5 . . ?
H25B C25 H25C 109.5 . . ?
C24 C26 H26A 109.5 . . ?
C24 C26 H26B 109.5 . . ?
H26A C26 H26B 109.5 . . ?
C24 C26 H26C 109.5 . . ?
H26A C26 H26C 109.5 . . ?
H26B C26 H26C 109.5 . . ?
C24 C27 H27A 109.5 . . ?
C24 C27 H27B 109.5 . . ?
H27A C27 H27B 109.5 . . ?
C24 C27 H27C 109.5 . . ?
H27A C27 H27C 109.5 . . ?
H27B C27 H27C 109.5 . . ?
C32 C28 C29 105.8(2) . . ?
C32 C28 C33 125.1(3) . . ?
C29 C28 C33 127.9(2) . . ?
C32 C28 Ru2 69.65(15) . . ?
C29 C28 Ru2 68.89(15) . . ?
C33 C28 Ru2 135.0(2) . . ?
C28 C29 C30 110.8(2) . . ?
C28 C29 Ru2 73.53(15) . . ?
C30 C29 Ru2 71.42(14) . . ?
C28 C29 H29 124.6 . . ?
C30 C29 H29 124.6 . . ?
Ru2 C29 H29 122.0 . . ?
C29 C30 C31 106.2(2) . . ?
C29 C30 C37 120.6(2) . . ?
C31 C30 C37 132.5(2) . . ?
C29 C30 Ru2 70.31(15) . . ?
C31 C30 Ru2 70.90(14) . . ?
C37 C30 Ru2 130.7(2) . . ?
C32 C31 C30 106.1(2) . . ?
C32 C31 C41 117.1(3) . . ?
C30 C31 C41 134.6(3) . . ?
C32 C31 Ru2 70.50(16) . . ?
C30 C31 Ru2 70.23(14) . . ?
C41 C31 Ru2 136.40(19) . . ?
C28 C32 C31 111.0(2) . . ?
C28 C32 Ru2 73.29(16) . . ?
C31 C32 Ru2 71.27(16) . . ?
C28 C32 H32 124.5 . . ?
C31 C32 H32 124.5 . . ?
Ru2 C32 H32 122.5 . . ?
C36 C33 C34 109.4(3) . . ?
C36 C33 C28 111.1(2) . . ?
C34 C33 C28 111.8(3) . . ?
C36 C33 C35 110.1(3) . . ?
C34 C33 C35 107.7(3) . . ?
C28 C33 C35 106.7(3) . . ?
C33 C34 H34A 109.5 . . ?
C33 C34 H34B 109.5 . . ?
H34A C34 H34B 109.5 . . ?
C33 C34 H34C 109.5 . . ?
H34A C34 H34C 109.5 . . ?
H34B C34 H34C 109.5 . . ?
C33 C35 H35A 109.5 . . ?
C33 C35 H35B 109.5 . . ?
H35A C35 H35B 109.5 . . ?
C33 C35 H35C 109.5 . . ?
H35A C35 H35C 109.5 . . ?
H35B C35 H35C 109.5 . . ?
C33 C36 H36A 109.5 . . ?
C33 C36 H36B 109.5 . . ?
H36A C36 H36B 109.5 . . ?
C33 C36 H36C 109.5 . . ?
H36A C36 H36C 109.5 . . ?
H36B C36 H36C 109.5 . . ?
C40 C37 C39 106.1(3) . . ?
C40 C37 C38 110.6(3) . . ?
C39 C37 C38 106.1(3) . . ?
C40 C37 C30 114.9(2) . . ?
C39 C37 C30 109.8(2) . . ?
C38 C37 C30 108.9(3) . . ?
C37 C38 H38A 109.5 . . ?
C37 C38 H38B 109.5 . . ?
H38A C38 H38B 109.5 . . ?
C37 C38 H38C 109.5 . . ?
H38A C38 H38C 109.5 . . ?
H38B C38 H38C 109.5 . . ?
C37 C39 H39A 109.5 . . ?
C37 C39 H39B 109.5 . . ?
H39A C39 H39B 109.5 . . ?
C37 C39 H39C 109.5 . . ?
H39A C39 H39C 109.5 . . ?
H39B C39 H39C 109.5 . . ?
C37 C40 H40A 109.5 . . ?
C37 C40 H40B 109.5 . . ?
H40A C40 H40B 109.5 . . ?
C37 C40 H40C 109.5 . . ?
H40A C40 H40C 109.5 . . ?
H40B C40 H40C 109.5 . . ?
C42 C41 C31 116.9(3) . . ?
C42 C41 C44 108.9(3) . . ?
C31 C41 C44 106.6(2) . . ?
C42 C41 C43 107.6(2) . . ?
C31 C41 C43 109.4(2) . . ?
C44 C41 C43 107.1(3) . . ?
C41 C42 H42A 109.5 . . ?
C41 C42 H42B 109.5 . . ?
H42A C42 H42B 109.5 . . ?
C41 C42 H42C 109.5 . . ?
H42A C42 H42C 109.5 . . ?
H42B C42 H42C 109.5 . . ?
C41 C43 H43A 109.5 . . ?
C41 C43 H43B 109.5 . . ?
H43A C43 H43B 109.5 . . ?
C41 C43 H43C 109.5 . . ?
H43A C43 H43C 109.5 . . ?
H43B C43 H43C 109.5 . . ?
C41 C44 H44A 109.5 . . ?
C41 C44 H44B 109.5 . . ?
H44A C44 H44B 109.5 . . ?
C41 C44 H44C 109.5 . . ?
H44A C44 H44C 109.5 . . ?
H44B C44 H44C 109.5 . . ?

loop_
_geom_bond_atom_site_label_1
_geom_bond_atom_site_label_2
_geom_bond_distance
_geom_bond_site_symmetry_2
_geom_bond_publ_flag
Ru1 N2 2.050(2) . ?
Ru1 N1 2.070(2) . ?
Ru1 C12 2.139(3) . ?
Ru1 C13 2.139(3) . ?
Ru1 C15 2.175(3) . ?
Ru1 C11 2.195(3) . ?
Ru1 C14 2.202(3) . ?
Ru1 Ru2 2.9259(3) . ?
Ru2 C1 2.177(3) . ?
Ru2 C29 2.183(3) . ?
Ru2 C6 2.189(3) . ?
Ru2 C32 2.197(3) . ?
Ru2 C30 2.198(3) . ?
Ru2 C31 2.207(3) . ?
Ru2 N1 2.211(2) . ?
Ru2 N2 2.220(2) . ?
Ru2 C28 2.244(3) . ?
N1 C1 1.389(4) . ?
N1 C5 1.487(4) . ?
N2 C6 1.374(4) . ?
N2 C10 1.479(3) . ?
C1 C6 1.414(4) . ?
C1 C2 1.522(4) . ?
C2 C3A 1.400(13) . ?
C2 C3 1.574(8) . ?
C2 H2A 1.07(4) . ?
C2 H2B 1.11(5) . ?
C3 C4 1.533(11) . ?
C3 H3A 0.9900 . ?
C3 H3B 0.9900 . ?
C4 C5 1.465(6) . ?
C4 H4A 0.9900 . ?
C4 H4B 0.9900 . ?
C3A C4A 1.503(18) . ?
C3A H3A1 0.9900 . ?
C3A H3A2 0.9900 . ?
C4A C5 1.568(11) . ?
C4A H4A1 0.9900 . ?
C4A H4A2 0.9900 . ?
C6 C7 1.517(4) . ?
C7 C8A 1.267(11) . ?
C7 C8 1.529(6) . ?
C8 C8A 1.194(12) . ?
C8 C9 1.487(7) . ?
C8A C9 1.806(12) . ?
C9 C10 1.523(4) . ?
C10 H10A 0.9900 . ?
C10 H10B 0.9900 . ?
C11 C12 1.412(4) . ?
C11 C15 1.430(4) . ?
C11 C16 1.519(4) . ?
C12 C13 1.444(4) . ?
C12 H12 0.9500 . ?
C13 C14 1.473(4) . ?
C13 C20 1.542(4) . ?
C14 C15 1.430(4) . ?
C14 C24 1.544(4) . ?
C15 H15 0.9500 . ?
C16 C19 1.528(4) . ?
C16 C17 1.529(5) . ?
C16 C18 1.536(5) . ?
C17 H17A 0.9800 . ?
C17 H17B 0.9800 . ?
C17 H17C 0.9800 . ?
C18 H18A 0.9800 . ?
C18 H18B 0.9800 . ?
C18 H18C 0.9800 . ?
C19 H19A 0.9800 . ?
C19 H19B 0.9800 . ?
C19 H19C 0.9800 . ?
C20 C21 1.527(5) . ?
C20 C22 1.535(5) . ?
C20 C23 1.537(5) . ?
C21 H21A 0.9800 . ?
C21 H21B 0.9800 . ?
C21 H21C 0.9800 . ?
C22 H22A 0.9800 . ?
C22 H22B 0.9800 . ?
C22 H22C 0.9800 . ?
C23 H23A 0.9800 . ?
C23 H23B 0.9800 . ?
C23 H23C 0.9800 . ?
C24 C27 1.535(5) . ?
C24 C26 1.536(4) . ?
C24 C25 1.556(4) . ?
C25 H25A 0.9800 . ?
C25 H25B 0.9800 . ?
C25 H25C 0.9800 . ?
C26 H26A 0.9800 . ?
C26 H26B 0.9800 . ?
C26 H26C 0.9800 . ?
C27 H27A 0.9800 . ?
C27 H27B 0.9800 . ?
C27 H27C 0.9800 . ?
C28 C32 1.412(4) . ?
C28 C29 1.427(4) . ?
C28 C33 1.523(4) . ?
C29 C30 1.436(4) . ?
C29 H29 0.9500 . ?
C30 C31 1.466(4) . ?
C30 C37 1.547(4) . ?
C31 C32 1.442(4) . ?
C31 C41 1.537(4) . ?
C32 H32 0.9500 . ?
C33 C36 1.513(4) . ?
C33 C34 1.520(5) . ?
C33 C35 1.527(5) . ?
C34 H34A 0.9800 . ?
C34 H34B 0.9800 . ?
C34 H34C 0.9800 . ?
C35 H35A 0.9800 . ?
C35 H35B 0.9800 . ?
C35 H35C 0.9800 . ?
C36 H36A 0.9800 . ?
C36 H36B 0.9800 . ?
C36 H36C 0.9800 . ?
C37 C40 1.527(4) . ?
C37 C39 1.536(4) . ?
C37 C38 1.540(4) . ?
C38 H38A 0.9800 . ?
C38 H38B 0.9800 . ?
C38 H38C 0.9800 . ?
C39 H39A 0.9800 . ?
C39 H39B 0.9800 . ?
C39 H39C 0.9800 . ?
C40 H40A 0.9800 . ?
C40 H40B 0.9800 . ?
C40 H40C 0.9800 . ?
C41 C42 1.527(4) . ?
C41 C44 1.549(4) . ?
C41 C43 1.548(4) . ?
C42 H42A 0.9800 . ?
C42 H42B 0.9800 . ?
C42 H42C 0.9800 . ?
C43 H43A 0.9800 . ?
C43 H43B 0.9800 . ?
C43 H43C 0.9800 . ?
C44 H44A 0.9800 . ?
C44 H44B 0.9800 . ?
C44 H44C 0.9800 . ?

loop_
_geom_torsion_atom_site_label_1
_geom_torsion_atom_site_label_2
_geom_torsion_atom_site_label_3
_geom_torsion_atom_site_label_4
_geom_torsion
_geom_torsion_site_symmetry_1
_geom_torsion_site_symmetry_2
_geom_torsion_site_symmetry_3
_geom_torsion_site_symmetry_4
_geom_torsion_publ_flag
C5 N1 C1 C6 179.0(3) . . . . ?
Ru1 N1 C1 C6 -13.2(3) . . . . ?
Ru2 N1 C1 C6 60.9(2) . . . . ?
C5 N1 C1 C2 -10.7(4) . . . . ?
Ru1 N1 C1 C2 157.1(2) . . . . ?
Ru2 N1 C1 C2 -128.7(3) . . . . ?
C5 N1 C1 Ru2 118.0(3) . . . . ?
Ru1 N1 C1 Ru2 -74.14(15) . . . . ?
N1 C1 C2 C3A -8.3(8) . . . . ?
C6 C1 C2 C3A 161.0(7) . . . . ?
Ru2 C1 C2 C3A -105.3(7) . . . . ?
N1 C1 C2 C3 17.6(6) . . . . ?
C6 C1 C2 C3 -173.1(5) . . . . ?
Ru2 C1 C2 C3 -79.4(5) . . . . ?
C1 C2 C3 C4 -41.7(9) . . . . ?
C2 C3 C4 C5 62.1(10) . . . . ?
C1 C2 C3A C4A 44.9(13) . . . . ?
C2 C3A C4A C5 -65.5(14) . . . . ?
C3 C4 C5 N1 -57.4(8) . . . . ?
C1 N1 C5 C4 30.8(6) . . . . ?
Ru1 N1 C5 C4 -136.4(4) . . . . ?
Ru2 N1 C5 C4 114.0(5) . . . . ?
C1 N1 C5 C4A -9.2(7) . . . . ?
Ru1 N1 C5 C4A -176.4(6) . . . . ?
Ru2 N1 C5 C4A 74.0(6) . . . . ?
C3A C4A C5 N1 47.2(12) . . . . ?
C10 N2 C6 C1 178.5(2) . . . . ?
Ru1 N2 C6 C1 14.4(3) . . . . ?
Ru2 N2 C6 C1 -59.8(2) . . . . ?
C10 N2 C6 C7 13.1(4) . . . . ?
Ru1 N2 C6 C7 -151.1(3) . . . . ?
Ru2 N2 C6 C7 134.8(3) . . . . ?
C10 N2 C6 Ru2 -121.7(2) . . . . ?
Ru1 N2 C6 Ru2 74.14(15) . . . . ?
N1 C1 C6 N2 -0.5(4) . . . . ?
C2 C1 C6 N2 -171.0(3) . . . . ?
Ru2 C1 C6 N2 61.2(2) . . . . ?
N1 C1 C6 C7 164.2(3) . . . . ?
C2 C1 C6 C7 -6.3(5) . . . . ?
Ru2 C1 C6 C7 -134.1(3) . . . . ?
N1 C1 C6 Ru2 -61.7(2) . . . . ?
C2 C1 C6 Ru2 127.8(3) . . . . ?
N2 C6 C7 C8A -11.1(8) . . . . ?
C1 C6 C7 C8A -174.7(7) . . . . ?
Ru2 C6 C7 C8A 86.7(8) . . . . ?
N2 C6 C7 C8 40.7(5) . . . . ?
C1 C6 C7 C8 -122.9(4) . . . . ?
Ru2 C6 C7 C8 138.6(3) . . . . ?
C6 C7 C8 C8A -120.6(8) . . . . ?
C8A C7 C8 C9 63.9(7) . . . . ?
C6 C7 C8 C9 -56.7(5) . . . . ?
C9 C8 C8A C7 -123.3(5) . . . . ?
C7 C8 C8A C9 123.3(5) . . . . ?
C6 C7 C8A C8 82.9(7) . . . . ?
C6 C7 C8A C9 36.9(10) . . . . ?
C8 C7 C8A C9 -46.0(5) . . . . ?
C8A C8 C9 C10 68.0(6) . . . . ?
C7 C8 C9 C10 21.3(6) . . . . ?
C7 C8 C9 C8A -46.8(5) . . . . ?
C7 C8A C9 C8 58.7(7) . . . . ?
C8 C8A C9 C10 -122.0(5) . . . . ?
C7 C8A C9 C10 -63.3(8) . . . . ?
C6 N2 C10 C9 -52.2(4) . . . . ?
Ru1 N2 C10 C9 110.8(3) . . . . ?
Ru2 N2 C10 C9 -134.2(3) . . . . ?
C8 C9 C10 N2 33.7(5) . . . . ?
C8A C9 C10 N2 71.4(5) . . . . ?
C15 C11 C12 C13 0.6(3) . . . . ?
C16 C11 C12 C13 166.6(3) . . . . ?
Ru1 C11 C12 C13 -60.3(2) . . . . ?
C15 C11 C12 Ru1 60.89(19) . . . . ?
C16 C11 C12 Ru1 -133.1(3) . . . . ?
C11 C12 C13 C14 -2.3(3) . . . . ?
Ru1 C12 C13 C14 -64.27(18) . . . . ?
C11 C12 C13 C20 -178.7(3) . . . . ?
Ru1 C12 C13 C20 119.3(3) . . . . ?
C11 C12 C13 Ru1 62.0(2) . . . . ?
C12 C13 C14 C15 3.0(3) . . . . ?
C20 C13 C14 C15 178.9(3) . . . . ?
Ru1 C13 C14 C15 -59.76(19) . . . . ?
C12 C13 C14 C24 -157.6(3) . . . . ?
C20 C13 C14 C24 18.3(5) . . . . ?
Ru1 C13 C14 C24 139.6(3) . . . . ?
C12 C13 C14 Ru1 62.77(18) . . . . ?
C20 C13 C14 Ru1 -121.3(3) . . . . ?
C12 C11 C15 C14 1.4(3) . . . . ?
C16 C11 C15 C14 -165.0(3) . . . . ?
Ru1 C11 C15 C14 61.5(2) . . . . ?
C12 C11 C15 Ru1 -60.04(19) . . . . ?
C16 C11 C15 Ru1 133.5(3) . . . . ?
C13 C14 C15 C11 -2.8(3) . . . . ?
C24 C14 C15 C11 161.3(2) . . . . ?
Ru1 C14 C15 C11 -61.3(2) . . . . ?
C13 C14 C15 Ru1 58.47(18) . . . . ?
C24 C14 C15 Ru1 -137.4(2) . . . . ?
C12 C11 C16 C19 157.6(3) . . . . ?
C15 C11 C16 C19 -39.0(4) . . . . ?
Ru1 C11 C16 C19 59.0(4) . . . . ?
C12 C11 C16 C17 35.3(4) . . . . ?
C15 C11 C16 C17 -161.3(3) . . . . ?
Ru1 C11 C16 C17 -63.3(4) . . . . ?
C12 C11 C16 C18 -83.0(4) . . . . ?
C15 C11 C16 C18 80.4(4) . . . . ?
Ru1 C11 C16 C18 178.4(3) . . . . ?
C12 C13 C20 C21 111.4(3) . . . . ?
C14 C13 C20 C21 -63.9(5) . . . . ?
Ru1 C13 C20 C21 -161.5(3) . . . . ?
C12 C13 C20 C22 -6.1(4) . . . . ?
C14 C13 C20 C22 178.5(3) . . . . ?
Ru1 C13 C20 C22 80.9(4) . . . . ?
C12 C13 C20 C23 -124.2(3) . . . . ?
C14 C13 C20 C23 60.4(4) . . . . ?
Ru1 C13 C20 C23 -37.2(4) . . . . ?
C15 C14 C24 C27 33.0(4) . . . . ?
C13 C14 C24 C27 -168.2(3) . . . . ?
Ru1 C14 C24 C27 -58.9(4) . . . . ?
C15 C14 C24 C26 155.8(3) . . . . ?
C13 C14 C24 C26 -45.4(5) . . . . ?
Ru1 C14 C24 C26 63.9(5) . . . . ?
C15 C14 C24 C25 -83.2(3) . . . . ?
C13 C14 C24 C25 75.6(4) . . . . ?
Ru1 C14 C24 C25 -175.0(3) . . . . ?
C32 C28 C29 C30 -1.9(3) . . . . ?
C33 C28 C29 C30 166.6(3) . . . . ?
Ru2 C28 C29 C30 -62.11(19) . . . . ?
C32 C28 C29 Ru2 60.19(19) . . . . ?
C33 C28 C29 Ru2 -131.3(3) . . . . ?
C28 C29 C30 C31 1.2(3) . . . . ?
Ru2 C29 C30 C31 -62.24(17) . . . . ?
C28 C29 C30 C37 -170.2(2) . . . . ?
Ru2 C29 C30 C37 126.4(2) . . . . ?
C28 C29 C30 Ru2 63.40(19) . . . . ?
C29 C30 C31 C32 0.1(3) . . . . ?
C37 C30 C31 C32 170.0(3) . . . . ?
Ru2 C30 C31 C32 -61.79(18) . . . . ?
C29 C30 C31 C41 -161.6(3) . . . . ?
C37 C30 C31 C41 8.3(5) . . . . ?
Ru2 C30 C31 C41 136.6(3) . . . . ?
C29 C30 C31 Ru2 61.85(18) . . . . ?
C37 C30 C31 Ru2 -128.2(3) . . . . ?
C29 C28 C32 C31 2.0(3) . . . . ?
C33 C28 C32 C31 -166.9(3) . . . . ?
Ru2 C28 C32 C31 61.7(2) . . . . ?
C29 C28 C32 Ru2 -59.70(19) . . . . ?
C33 C28 C32 Ru2 131.4(3) . . . . ?
C30 C31 C32 C28 -1.3(3) . . . . ?
C41 C31 C32 C28 164.1(2) . . . . ?
Ru2 C31 C32 C28 -62.9(2) . . . . ?
C30 C31 C32 Ru2 61.61(17) . . . . ?
C41 C31 C32 Ru2 -133.0(2) . . . . ?
C32 C28 C33 C36 -52.9(4) . . . . ?
C29 C28 C33 C36 140.7(3) . . . . ?
Ru2 C28 C33 C36 43.0(4) . . . . ?
C32 C28 C33 C34 -175.4(3) . . . . ?
C29 C28 C33 C34 18.2(5) . . . . ?
Ru2 C28 C33 C34 -79.5(4) . . . . ?
C32 C28 C33 C35 67.1(4) . . . . ?
C29 C28 C33 C35 -99.3(4) . . . . ?
Ru2 C28 C33 C35 163.0(3) . . . . ?
C29 C30 C37 C40 -129.1(3) . . . . ?
C31 C30 C37 C40 62.1(4) . . . . ?
Ru2 C30 C37 C40 -39.6(4) . . . . ?
C29 C30 C37 C39 -9.7(4) . . . . ?
C31 C30 C37 C39 -178.4(3) . . . . ?
Ru2 C30 C37 C39 79.9(3) . . . . ?
C29 C30 C37 C38 106.1(3) . . . . ?
C31 C30 C37 C38 -62.6(4) . . . . ?
Ru2 C30 C37 C38 -164.3(2) . . . . ?
C32 C31 C41 C42 160.8(3) . . . . ?
C30 C31 C41 C42 -39.1(4) . . . . ?
Ru2 C31 C41 C42 71.1(4) . . . . ?
C32 C31 C41 C44 -77.2(3) . . . . ?
C30 C31 C41 C44 82.9(4) . . . . ?
Ru2 C31 C41 C44 -166.9(3) . . . . ?
C32 C31 C41 C43 38.3(3) . . . . ?
C30 C31 C41 C43 -161.6(3) . . . . ?
Ru2 C31 C41 C43 -51.4(4) . . . . ?
